data_7025193
loop_
_publ_author_name
'Bozic-Weber, Biljana'
'Constable, Edwin C.'
'Housecroft, Catherine E.'
'Neuburger, Markus'
'Price, Jason R.'

_publ_section_title
;
 Sticky complexes: carboxylic acid-functionalized
 N-phenylpyridin-2-ylmethanimine ligands as anchoring domains for copper
 and ruthenium dye-sensitized solar cells.
;
_journal_issue 15
_journal_name_full 'Dalton transactions (Cambridge, England : 2003)'
_journal_page_first 3585
_journal_page_last 3594
_journal_paper_doi 10.1039/b925623g
_journal_volume 39
_journal_year 2010
_chemical_formula_moiety 'C28 H24 Cu N4 O4, F6 P, 2(C3 H7 N O)'
_chemical_formula_sum 'C34 H38 Cu F6 N6 O6 P'
_chemical_formula_weight 835.22
_space_group_IT_number 15
_symmetry_cell_setting monoclinic
_symmetry_space_group_name_Hall '-C 2yc'
_symmetry_space_group_name_H-M 'C 1 2/c 1'
_atom_sites_solution_hydrogens geom
_atom_sites_solution_primary direct
_cell_angle_alpha 90
_cell_angle_beta 97.370(4)
_cell_angle_gamma 90
_cell_formula_units_Z 4
_cell_length_a 18.2661(13)
_cell_length_b 16.4632(13)
_cell_length_c 12.4427(7)
_cell_measurement_reflns_used 3414
_cell_measurement_temperature 123
_cell_measurement_theta_max 23
_cell_measurement_theta_min 4
_cell_volume 3710.8(4)
_computing_cell_refinement 'Apex2 (Bruker AXS, 2006)'
_computing_data_collection 'Apex2 (Bruker AXS, 2006)'
_computing_data_reduction 'Apex2 (Bruker AXS, 2006)'
_computing_molecular_graphics 'CAMERON (Watkin et al., 1996)'
_computing_publication_material 'CRYSTALS (Betteridge et al., 2003)'
_computing_structure_refinement 'CRYSTALS (Betteridge et al., 2003)'
_computing_structure_solution 'SIR92 (Altomare et al., 1994)'
_diffrn_ambient_temperature 123
_diffrn_measured_fraction_theta_full 0.998
_diffrn_measured_fraction_theta_max 0.998
_diffrn_measurement_device 'Bruker Kappa Apex2'
_diffrn_measurement_device_type Area
_diffrn_measurement_method '\f & \w scans'
_diffrn_radiation_monochromator graphite
_diffrn_radiation_type 'Mo K\a'
_diffrn_radiation_wavelength 0.71073
_diffrn_reflns_av_R_equivalents 0.100
_diffrn_reflns_limit_h_max 23
_diffrn_reflns_limit_h_min -23
_diffrn_reflns_limit_k_max 21
_diffrn_reflns_limit_k_min -21
_diffrn_reflns_limit_l_max 16
_diffrn_reflns_limit_l_min -16
_diffrn_reflns_number 27891
_diffrn_reflns_theta_full 27.509
_diffrn_reflns_theta_max 27.509
_diffrn_reflns_theta_min 2.245
_diffrn_standards_number 0
_exptl_absorpt_coefficient_mu 0.714
_exptl_absorpt_correction_T_max 0.99
_exptl_absorpt_correction_T_min 0.91
_exptl_absorpt_correction_type multi-scan
_exptl_absorpt_process_details 'DENZO/SCALEPACK (Otwinowski & Minor, 1997)'
_exptl_crystal_colour red
_exptl_crystal_density_diffrn 1.488
_exptl_crystal_density_method 'not measured'
_exptl_crystal_description plate
_exptl_crystal_F_000 1704
_exptl_crystal_size_max 0.28
_exptl_crystal_size_mid 0.13
_exptl_crystal_size_min 0.02
_refine_diff_density_max 0.59
_refine_diff_density_min -0.93
_refine_ls_extinction_method None
_refine_ls_goodness_of_fit_ref 1.0131
_refine_ls_hydrogen_treatment constr
_refine_ls_matrix_type full
_refine_ls_number_parameters 281
_refine_ls_number_reflns 2701
_refine_ls_number_restraints 423
_refine_ls_R_factor_all 0.1125
_refine_ls_R_factor_gt 0.0684
_refine_ls_shift/su_max 0.000669
_refine_ls_structure_factor_coef F
_refine_ls_weighting_details
;
Method, part 1, Chebychev polynomial, (Watkin, 1994, Prince, 1982)
[weight] = 1.0/[A~0~*T~0~(x)+A~1~*T~1~(x) ... +A~n-1~]*T~n-1~(x)]
where A~i~ are the Chebychev coefficients listed below and x= Fcalc/Fmax
Method = Robust Weighting (Prince, 1982)
W = [weight] * [1-(deltaF/6*sigmaF)^2^]^2^
A~i~ are:
0.513 0.451 0.325
;
_refine_ls_weighting_scheme calc
_refine_ls_wR_factor_all 0.0814
_refine_ls_wR_factor_gt 0.0548
_refine_ls_wR_factor_ref 0.0548
_reflns_limit_h_max 23
_reflns_limit_h_min -23
_reflns_limit_k_max 21
_reflns_limit_k_min 0
_reflns_limit_l_max 16
_reflns_limit_l_min 0
_reflns_number_gt 2701
_reflns_number_total 4262
_reflns_threshold_expression I>2.0\s(I)
_oxford_diffrn_Wilson_B_factor 2.15
_oxford_diffrn_Wilson_scale 540.22
_oxford_refine_ls_r_factor_ref 0.0684
_oxford_refine_ls_scale 0.05946(14)
_oxford_reflns_number_all 4251
_oxford_reflns_threshold_expression_ref I>2.0\s(I)
_cod_data_source_file b925623g.txt
_cod_data_source_block jp167
_cod_depositor_comments
;
The following automatic conversions were performed:

'_symmetry_cell_setting' value 'Monoclinic' changed to 'monoclinic'
according to /home/saulius/struct/CIF-dictionaries/cif_core.dic
dictionary named 'cif_core.dic' version 2.4.2 from 2011-04-26.

Automatic conversion script
Id: cif_fix_values 1891 2012-01-12 08:04:46Z andrius 
;
_cod_original_sg_symbol_H-M 'C 2/c'
_cod_original_formula_sum 'C34 H38 Cu1 F6 N6 O6 P1'
_cod_database_code 7025193

loop_
_symmetry_equiv_pos_as_xyz
x,y,z
-x,-y,-z
x+1/2,y+1/2,z
-x+1/2,-y+1/2,-z
-x,y,-z+1/2
x,-y,z+1/2
-x+1/2,y+1/2,-z+1/2
x+1/2,-y+1/2,z+1/2

loop_
_atom_site_label
_atom_site_type_symbol
_atom_site_fract_x
_atom_site_fract_y
_atom_site_fract_z
_atom_site_U_iso_or_equiv
_atom_site_occupancy
_atom_site_adp_type
_atom_site_refinement_flags_posn
_atom_site_refinement_flags_adp
Cu1 Cu 0.0000 0.71660(4) 0.2500 0.0244 1.0000 Uani S T
N1 N 0.08869(16) 0.64712(18) 0.2275(2) 0.0261 1.0000 Uani . .
N2 N 0.02157(16) 0.76536(16) 0.1080(2) 0.0237 1.0000 Uani . .
O1 O -0.13944(15) 1.04878(18) -0.1857(2) 0.0369 1.0000 Uani . .
O2 O -0.18093(18) 1.0732(2) -0.0282(2) 0.0483 1.0000 Uani . .
C1 C 0.0992(3) 0.5778(3) 0.4013(3) 0.0393 1.0000 Uani . .
C2 C 0.1204(2) 0.5869(2) 0.2892(3) 0.0287 1.0000 Uani . .
C3 C 0.1714(2) 0.5346(3) 0.2508(3) 0.0336 1.0000 Uani . .
C4 C 0.1895(2) 0.5451(3) 0.1466(3) 0.0396 1.0000 Uani . .
C5 C 0.1580(2) 0.6080(2) 0.0840(4) 0.0326 1.0000 Uani . .
C6 C 0.10720(19) 0.6575(2) 0.1268(3) 0.0268 1.0000 Uani . .
C7 C 0.0709(2) 0.7255(2) 0.0656(3) 0.0285 1.0000 Uani . .
C8 C -0.01603(18) 0.8324(2) 0.0551(3) 0.0221 1.0000 Uani . .
C9 C -0.0065(2) 0.8594(2) -0.0489(3) 0.0296 1.0000 Uani . .
C10 C -0.04792(19) 0.9244(2) -0.0937(3) 0.0268 1.0000 Uani . .
C11 C -0.09721(18) 0.9644(2) -0.0373(3) 0.0238 1.0000 Uani . .
C12 C -0.1057(2) 0.9380(3) 0.0670(3) 0.0373 1.0000 Uani . .
C13 C -0.0653(2) 0.8732(3) 0.1123(3) 0.0351 1.0000 Uani . .
C14 C -0.1414(2) 1.0329(2) -0.0874(3) 0.0280 1.0000 Uani . .
N3 N -0.29183(19) 1.2630(2) -0.2615(3) 0.0373 1.0000 Uani . .
C15 C -0.3336(2) 1.3183(3) -0.2036(3) 0.0373 1.0000 Uani . .
C16 C -0.3011(4) 1.2698(4) -0.3782(4) 0.0762 1.0000 Uani . .
C17 C -0.2510(2) 1.2043(3) -0.2125(4) 0.0459 1.0000 Uani . .
O3 O -0.2443(3) 1.2007(3) -0.1004(4) 0.0297 0.5000 Uani . .
O4 O -0.2201(3) 1.1523(4) -0.2781(5) 0.0422 0.5000 Uani . .
P1 P 0.0000 0.36217(9) 0.2500 0.0325 1.0000 Uani DS TU
F1 F -0.0833(9) 0.3568(5) 0.1800(8) 0.0417 0.5000 Uani D U
F2 F 0.0777(10) 0.3667(5) 0.3149(10) 0.0570 0.5000 Uani D U
F3 F 0.0074(4) 0.4540(3) 0.2143(4) 0.0641 0.5000 Uani D U
F4 F 0.0375(3) 0.3338(3) 0.1431(5) 0.0519 0.5000 Uani D U
F5 F -0.0044(4) 0.2692(3) 0.2812(4) 0.0534 0.5000 Uani D U
F6 F -0.0333(3) 0.3885(4) 0.3519(5) 0.0703 0.5000 Uani D U
H11 H 0.1401 0.5562 0.4473 0.0590 1.0000 Uiso R .
H12 H 0.0869 0.6300 0.4290 0.0596 1.0000 Uiso R .
H13 H 0.0578 0.5418 0.4010 0.0594 1.0000 Uiso R .
H31 H 0.1932 0.4930 0.2941 0.0393 1.0000 Uiso R .
H41 H 0.2236 0.5093 0.1195 0.0461 1.0000 Uiso R .
H51 H 0.1690 0.6163 0.0129 0.0422 1.0000 Uiso R .
H71 H 0.0834 0.7390 -0.0033 0.0344 1.0000 Uiso R .
H91 H 0.0274 0.8325 -0.0874 0.0362 1.0000 Uiso R .
H101 H -0.0430 0.9424 -0.1632 0.0314 1.0000 Uiso R .
H121 H -0.1387 0.9643 0.1064 0.0450 1.0000 Uiso R .
H131 H -0.0712 0.8573 0.1831 0.0429 1.0000 Uiso R .
H151 H -0.3196 1.3126 -0.1269 0.0578 1.0000 Uiso R .
H152 H -0.3254 1.3739 -0.2246 0.0582 1.0000 Uiso R .
H153 H -0.3855 1.3075 -0.2199 0.0582 1.0000 Uiso R .
H161 H -0.2766 1.2250 -0.4083 0.1170 1.0000 Uiso R .
H162 H -0.2798 1.3204 -0.3977 0.1171 1.0000 Uiso R .
H163 H -0.3529 1.2691 -0.4061 0.1170 1.0000 Uiso R .

loop_
_atom_site_aniso_label
_atom_site_aniso_U_11
_atom_site_aniso_U_22
_atom_site_aniso_U_33
_atom_site_aniso_U_23
_atom_site_aniso_U_13
_atom_site_aniso_U_12
Cu1 0.0243(3) 0.0221(3) 0.0261(4) 0.0000 0.0005(3) 0.0000
N1 0.0259(15) 0.0216(15) 0.0285(16) -0.0007(13) -0.0049(12) -0.0039(12)
N2 0.0227(14) 0.0180(15) 0.0283(15) -0.0007(12) -0.0047(12) 0.0020(11)
O1 0.0429(15) 0.0448(17) 0.0233(13) 0.0102(13) 0.0045(11) 0.0072(14)
O2 0.0602(19) 0.0522(18) 0.0363(16) 0.0114(14) 0.0203(14) 0.0324(16)
C1 0.045(2) 0.038(2) 0.033(2) 0.0105(18) -0.0027(18) 0.007(2)
C2 0.0240(17) 0.0271(18) 0.033(2) 0.0036(16) -0.0033(15) 0.0013(15)
C3 0.0288(18) 0.0290(19) 0.040(2) 0.0052(18) -0.0059(16) 0.0037(17)
C4 0.0331(19) 0.036(2) 0.049(2) -0.003(2) 0.0040(18) 0.0058(19)
C5 0.028(2) 0.035(2) 0.035(2) -0.0045(17) 0.0035(17) 0.0039(16)
C6 0.0245(17) 0.0256(18) 0.0289(19) 0.0011(15) -0.0019(14) 0.0018(14)
C7 0.0291(17) 0.030(2) 0.0263(17) 0.0007(17) 0.0030(14) 0.0022(17)
C8 0.0206(16) 0.0223(17) 0.0223(16) -0.0025(14) -0.0017(13) -0.0010(13)
C9 0.0278(18) 0.037(2) 0.0241(18) 0.0024(16) 0.0026(15) 0.0026(16)
C10 0.0233(17) 0.0336(19) 0.0231(18) 0.0008(16) 0.0009(14) -0.0008(16)
C11 0.0212(15) 0.0269(17) 0.0214(16) -0.0004(15) -0.0053(12) -0.0046(15)
C12 0.045(2) 0.044(2) 0.0239(18) 0.0046(17) 0.0090(17) 0.0179(19)
C13 0.037(2) 0.042(2) 0.0263(19) 0.0044(17) 0.0057(16) 0.0161(19)
C14 0.0254(18) 0.0291(19) 0.0276(18) -0.0029(17) -0.0035(14) 0.0020(16)
N3 0.0403(19) 0.037(2) 0.0364(18) 0.0086(15) 0.0107(16) 0.0158(15)
C15 0.034(2) 0.041(2) 0.037(2) 0.0013(19) 0.0052(17) 0.0056(18)
C16 0.100(4) 0.097(4) 0.035(2) 0.016(3) 0.024(3) 0.066(3)
C17 0.031(2) 0.040(2) 0.067(3) 0.016(2) 0.007(2) 0.0021(19)
O3 0.030(2) 0.028(3) 0.030(3) 0.006(2) 0.001(2) 0.005(2)
O4 0.042(3) 0.050(3) 0.035(3) 0.009(3) 0.007(3) 0.021(3)
P1 0.0366(8) 0.0274(7) 0.0308(8) 0.0000 -0.0065(6) 0.0000
F1 0.037(4) 0.038(4) 0.043(4) 0.014(4) -0.022(3) -0.008(4)
F2 0.049(5) 0.042(4) 0.072(6) 0.005(4) -0.020(5) 0.009(4)
F3 0.070(3) 0.027(2) 0.084(5) 0.010(2) -0.031(4) -0.006(3)
F4 0.060(3) 0.058(3) 0.039(3) -0.008(3) 0.010(2) -0.007(3)
F5 0.049(3) 0.033(2) 0.075(5) 0.024(2) -0.004(4) -0.008(3)
F6 0.074(4) 0.097(5) 0.042(3) -0.021(4) 0.016(3) 0.010(4)

loop_
_atom_type_symbol
_atom_type_scat_dispersion_real
_atom_type_scat_dispersion_imag
_atom_type_scat_Cromer_Mann_a1
_atom_type_scat_Cromer_Mann_b1
_atom_type_scat_Cromer_Mann_a2
_atom_type_scat_Cromer_Mann_b2
_atom_type_scat_Cromer_Mann_a3
_atom_type_scat_Cromer_Mann_b3
_atom_type_scat_Cromer_Mann_a4
_atom_type_scat_Cromer_Mann_b4
_atom_type_scat_Cromer_Mann_c
_atom_type_scat_source
C 0.0033 0.0016 2.3100 20.8439 1.0200 10.2075 1.5886 0.5687 0.8650 51.6512 0.2156 'International Tables Vol C 4.2.6.8 and 6.1.1.4'
H 0.0000 0.0000 0.4930 10.5109 0.3229 26.1257 0.1402 3.1424 0.0408 57.7998 0.0030 'International Tables Vol C 4.2.6.8 and 6.1.1.4'
N 0.0061 0.0033 12.2126 0.0057 3.1322 9.8933 2.0125 28.9975 1.1663 0.5826 -11.5290 'International Tables Vol C 4.2.6.8 and 6.1.1.4'
O 0.0106 0.0060 3.0485 13.2771 2.2868 5.7011 1.5463 0.3239 0.8670 32.9089 0.2508 'International Tables Vol C 4.2.6.8 and 6.1.1.4'
F 0.0171 0.0103 3.5392 10.2825 2.6412 4.2944 1.5170 0.2615 1.0243 26.1476 0.2776 'International Tables Vol C 4.2.6.8 and 6.1.1.4'
P 0.1023 0.0942 6.4345 1.9067 4.1791 27.1570 1.7800 0.5260 1.4908 68.1645 1.1149 'International Tables Vol C 4.2.6.8 and 6.1.1.4'
Cu 0.3201 1.2651 13.3380 3.5828 7.1676 0.2470 5.6158 11.3966 1.6735 64.8126 1.1910 'International Tables Vol C 4.2.6.8 and 6.1.1.4'

loop_
_geom_angle_atom_site_label_1
_geom_angle_site_symmetry_1
_geom_angle_atom_site_label_2
_geom_angle_atom_site_label_3
_geom_angle_site_symmetry_3
_geom_angle
_geom_angle_publ_flag
N1 5_555 Cu1 N2 5_555 81.68(12) yes
N1 5_555 Cu1 N1 . 111.46(17) yes
N2 5_555 Cu1 N1 . 126.24(12) yes
N1 5_555 Cu1 N2 . 126.24(12) yes
N2 5_555 Cu1 N2 . 133.29(16) yes
N1 . Cu1 N2 . 81.68(12) yes
Cu1 . N1 C2 . 129.2(3) yes
Cu1 . N1 C6 . 110.8(2) yes
C2 . N1 C6 . 118.9(3) yes
Cu1 . N2 C7 . 112.5(2) yes
Cu1 . N2 C8 . 125.3(2) yes
C7 . N2 C8 . 122.2(3) yes
C2 . C1 H11 . 108.7 no
C2 . C1 H12 . 110.1 no
H11 . C1 H12 . 108.7 no
C2 . C1 H13 . 110.9 no
H11 . C1 H13 . 109.1 no
H12 . C1 H13 . 109.4 no
C1 . C2 N1 . 117.5(3) yes
C1 . C2 C3 . 121.3(3) yes
N1 . C2 C3 . 121.3(4) yes
C2 . C3 C4 . 119.4(4) yes
C2 . C3 H31 . 120.7 no
C4 . C3 H31 . 119.9 no
C3 . C4 C5 . 119.3(4) yes
C3 . C4 H41 . 120.0 no
C5 . C4 H41 . 120.7 no
C4 . C5 C6 . 118.4(4) yes
C4 . C5 H51 . 121.1 no
C6 . C5 H51 . 120.5 no
C5 . C6 N1 . 122.7(3) yes
C5 . C6 C7 . 121.9(4) yes
N1 . C6 C7 . 115.4(3) yes
C6 . C7 N2 . 118.2(3) yes
C6 . C7 H71 . 120.5 no
N2 . C7 H71 . 121.3 no
N2 . C8 C9 . 124.5(3) yes
N2 . C8 C13 . 116.5(3) yes
C9 . C8 C13 . 119.0(3) yes
C8 . C9 C10 . 119.5(4) yes
C8 . C9 H91 . 119.2 no
C10 . C9 H91 . 121.3 no
C9 . C10 C11 . 121.5(3) yes
C9 . C10 H101 . 120.6 no
C11 . C10 H101 . 117.9 no
C10 . C11 C12 . 118.8(3) yes
C10 . C11 C14 . 120.5(3) yes
C12 . C11 C14 . 120.7(3) yes
C11 . C12 C13 . 120.3(4) yes
C11 . C12 H121 . 120.1 no
C13 . C12 H121 . 119.6 no
C8 . C13 C12 . 120.9(4) yes
C8 . C13 H131 . 120.4 no
C12 . C13 H131 . 118.7 no
C11 . C14 O2 . 118.1(3) yes
C11 . C14 O1 . 119.2(3) yes
O2 . C14 O1 . 122.7(4) yes
C15 . N3 C16 . 116.9(3) yes
C15 . N3 C17 . 122.4(4) yes
C16 . N3 C17 . 120.5(4) yes
N3 . C15 H151 . 110.2 no
N3 . C15 H152 . 110.6 no
H151 . C15 H152 . 109.3 no
N3 . C15 H153 . 110.4 no
H151 . C15 H153 . 108.7 no
H152 . C15 H153 . 107.6 no
N3 . C16 H161 . 109.3 no
N3 . C16 H162 . 108.8 no
H161 . C16 H162 . 110.1 no
N3 . C16 H163 . 110.1 no
H161 . C16 H163 . 109.5 no
H162 . C16 H163 . 109.1 no
N3 . C17 O3 . 117.9(4) yes
N3 . C17 O4 . 116.0(4) yes
O3 . C17 O4 . 126.1(4) yes
F1 . P1 F2 . 179.7(3) yes
F1 . P1 F3 . 90.5(3) yes
F2 . P1 F3 . 89.7(3) yes
F1 . P1 F4 . 90.5(3) yes
F2 . P1 F4 . 89.3(3) yes
F3 . P1 F4 . 89.1(3) yes
F1 . P1 F5 . 90.3(3) yes
F2 . P1 F5 . 89.5(3) yes
F3 . P1 F5 . 176.9(3) yes
F4 . P1 F5 . 87.9(2) yes
F1 . P1 F6 . 90.8(3) yes
F2 . P1 F6 . 89.3(3) yes
F3 . P1 F6 . 91.0(3) yes
F4 . P1 F6 . 178.6(3) yes
F5 . P1 F6 . 91.9(3) yes

loop_
_geom_bond_atom_site_label_1
_geom_bond_atom_site_label_2
_geom_bond_site_symmetry_2
_geom_bond_distance
_geom_bond_publ_flag
Cu1 N1 5_555 2.032(3) yes
Cu1 N2 5_555 2.025(3) yes
Cu1 N1 . 2.032(3) yes
Cu1 N2 . 2.025(3) yes
N1 C2 . 1.339(5) yes
N1 C6 . 1.351(5) yes
N2 C7 . 1.282(5) yes
N2 C8 . 1.416(4) yes
O1 C14 . 1.256(4) yes
O2 C14 . 1.282(5) yes
C1 C2 . 1.502(6) yes
C1 H11 . 0.950 no
C1 H12 . 0.962 no
C1 H13 . 0.960 no
C2 C3 . 1.397(6) yes
C3 C4 . 1.388(6) yes
C3 H31 . 0.929 no
C4 C5 . 1.378(6) yes
C4 H41 . 0.951 no
C5 C6 . 1.390(5) yes
C5 H51 . 0.942 no
C6 C7 . 1.464(5) yes
C7 H71 . 0.942 no
C8 C9 . 1.400(5) yes
C8 C13 . 1.390(5) yes
C9 C10 . 1.385(5) yes
C9 H91 . 0.941 no
C10 C11 . 1.379(5) yes
C10 H101 . 0.929 no
C11 C12 . 1.396(5) yes
C11 C14 . 1.476(5) yes
C12 C13 . 1.376(5) yes
C12 H121 . 0.931 no
C13 H131 . 0.938 no
N3 C15 . 1.439(5) yes
N3 C16 . 1.444(6) yes
N3 C17 . 1.321(5) yes
C15 H151 . 0.960 no
C15 H152 . 0.968 no
C15 H153 . 0.961 no
C16 H161 . 0.964 no
C16 H162 . 0.964 no
C16 H163 . 0.966 no
C17 O3 . 1.386(7) yes
C17 O4 . 1.354(8) yes
P1 F1 . 1.656(17) yes
P1 F2 . 1.54(2) yes
P1 F3 . 1.586(5) yes
P1 F4 . 1.640(6) yes
P1 F5 . 1.584(4) yes
P1 F6 . 1.537(6) yes

loop_
_geom_hbond_atom_site_label_D
_geom_hbond_atom_site_label_H
_geom_hbond_atom_site_label_A
_geom_hbond_site_symmetry_A
_geom_hbond_angle_DHA
_geom_hbond_distance_DH
_geom_hbond_distance_HA
_geom_hbond_distance_DA
_geom_hbond_publ_flag
C12 H121 O1 6_575 125 0.93 2.60 3.223(6) yes
